data_4038231
loop_
_publ_author_name
'Mao, Jialin'
'Hai, Yu'
'Ye, Hebo'
'You, Lei'

_publ_section_title
;
 Adaptive Covalent Networks Enabled by Dual Reactivity: The Evolution of
 Reversible Covalent Bonds, Their Molecular Assemblies, and Guest
 Recognition.
;
_journal_issue 8
_journal_name_full 'The Journal of organic chemistry'
_journal_page_first 5351
_journal_page_last 5361
_journal_paper_doi 10.1021/acs.joc.0c00051
_journal_volume 85
_journal_year 2020
_chemical_formula_sum 'C32 H32 N4 O6 S2'
_chemical_formula_weight 632.74
_space_group_IT_number 2
_space_group_name_Hall '-P 1'
_space_group_name_H-M_alt 'P -1'
_symmetry_cell_setting triclinic
_symmetry_space_group_name_H-M 'P -1'
_atom_sites_solution_hydrogens geom
_atom_sites_solution_primary direct
_atom_sites_solution_secondary difmap
_audit_creation_method SHELXL-97
_cell_angle_alpha 94.656(4)
_cell_angle_beta 107.814(4)
_cell_angle_gamma 103.627(5)
_cell_formula_units_Z 2
_cell_length_a 9.7299(5)
_cell_length_b 13.0223(7)
_cell_length_c 13.4524(5)
_cell_measurement_reflns_used 8113
_cell_measurement_temperature 173(2)
_cell_measurement_theta_max 60.1270
_cell_measurement_theta_min 3.0210
_cell_volume 1555.31(14)
_computing_structure_refinement 'SHELXL-97 (Sheldrick, 1997)'
_computing_structure_solution 'SHELXS-97 (Sheldrick, 1990)'
_diffrn_ambient_temperature 173(2)
_diffrn_measured_fraction_theta_full 0.955
_diffrn_measured_fraction_theta_max 0.955
_diffrn_measurement_device_type 'ROD, Synergy Custom system, HyPix'
_diffrn_radiation_monochromator graphite
_diffrn_radiation_source 'fine-focus sealed tube'
_diffrn_radiation_type MoK\a
_diffrn_radiation_wavelength 0.71073
_diffrn_reflns_av_R_equivalents 0.0000
_diffrn_reflns_av_sigmaI/netI 0.1186
_diffrn_reflns_limit_h_max 11
_diffrn_reflns_limit_h_min -12
_diffrn_reflns_limit_k_max 16
_diffrn_reflns_limit_k_min -16
_diffrn_reflns_limit_l_max 17
_diffrn_reflns_limit_l_min 0
_diffrn_reflns_number 6954
_diffrn_reflns_theta_full 27.68
_diffrn_reflns_theta_max 27.68
_diffrn_reflns_theta_min 1.61
_exptl_absorpt_coefficient_mu 0.222
_exptl_crystal_density_diffrn 1.351
_exptl_crystal_density_method 'not measured'
_exptl_crystal_description Prism
_exptl_crystal_F_000 664
_platon_squeeze_details
;
;
_refine_diff_density_max 0.426
_refine_diff_density_min -0.525
_refine_diff_density_rms 0.097
_refine_ls_extinction_method none
_refine_ls_goodness_of_fit_ref 1.193
_refine_ls_hydrogen_treatment mixed
_refine_ls_matrix_type full
_refine_ls_number_parameters 397
_refine_ls_number_reflns 6954
_refine_ls_number_restraints 0
_refine_ls_restrained_S_all 1.193
_refine_ls_R_factor_all 0.1449
_refine_ls_R_factor_gt 0.0847
_refine_ls_shift/su_max 0.093
_refine_ls_shift/su_mean 0.021
_refine_ls_structure_factor_coef Fsqd
_refine_ls_weighting_details 'calc w=1/[\s^2^(Fo^2^)+(0.2000P)^2^+0.0000P] where P=(Fo^2^+2Fc^2^)/3'
_refine_ls_weighting_scheme calc
_refine_ls_wR_factor_gt 0.2986
_refine_ls_wR_factor_ref 0.3266
_reflns_number_gt 4550
_reflns_number_total 6954
_reflns_threshold_expression >2sigma(I)
_cod_data_source_file jo0c00051_si_002.cif
_cod_data_source_block 1D
_cod_depositor_comments 'Adding full bibliography for 4038227--4038237.cif.'
_cod_original_cell_volume 1555.31(13)
_cod_database_code 4038231

loop_
_symmetry_equiv_pos_as_xyz
'x, y, z'
'-x, -y, -z'

loop_
_atom_site_label
_atom_site_type_symbol
_atom_site_fract_x
_atom_site_fract_y
_atom_site_fract_z
_atom_site_U_iso_or_equiv
_atom_site_adp_type
_atom_site_occupancy
_atom_site_symmetry_multiplicity
_atom_site_calc_flag
_atom_site_refinement_flags
_atom_site_disorder_assembly
_atom_site_disorder_group
S1 S 0.90180(11) 0.74126(9) 0.33714(9) 0.0495(3) Uani 1 1 d . . .
S2 S 0.67721(10) 0.16890(9) -0.06291(7) 0.0434(3) Uani 1 1 d . . .
N1 N 0.7255(4) 0.2515(3) -0.1394(3) 0.0438(7) Uani 1 1 d . . .
N2 N 0.7565(4) 0.8604(3) 0.0865(3) 0.0494(8) Uani 1 1 d . . .
H2 H 0.6780 0.8785 0.0475 0.059 Uiso 1 1 calc R . .
O3 O 0.5778(3) 0.2024(3) -0.0169(2) 0.0583(8) Uani 1 1 d . . .
O4 O 0.6532(4) 0.4450(3) -0.4142(2) 0.0617(8) Uani 1 1 d . . .
O5 O 0.6976(3) 0.7975(3) -0.1347(3) 0.0626(9) Uani 1 1 d . . .
N6 N 0.7972(4) 0.7378(3) 0.2163(3) 0.0471(8) Uani 1 1 d . . .
O7 O 1.0062(3) 0.6794(3) 0.3395(3) 0.0691(9) Uani 1 1 d . . .
C8 C 0.7241(4) 0.1949(3) -0.2421(3) 0.0454(9) Uani 1 1 d . . .
H8 H 0.8262 0.1854 -0.2323 0.055 Uiso 1 1 calc R . .
N9 N 0.6843(4) 0.2502(3) -0.3291(3) 0.0520(9) Uani 1 1 d . . .
H9 H 0.7389 0.2615 -0.3707 0.062 Uiso 1 1 calc R . .
C10 C 0.5804(4) 0.0624(3) -0.1680(3) 0.0473(9) Uani 1 1 d . . .
O11 O 0.8047(4) 0.1467(3) 0.0099(2) 0.0646(9) Uani 1 1 d . . .
C12 C 0.6718(5) 0.6390(4) 0.1667(4) 0.0508(10) Uani 1 1 d . . .
H12A H 0.5839 0.6584 0.1210 0.061 Uiso 1 1 calc R . .
H12B H 0.6425 0.6044 0.2229 0.061 Uiso 1 1 calc R . .
O13 O 0.8144(4) 0.7157(3) 0.4052(3) 0.0692(10) Uani 1 1 d . . .
C14 C 0.8387(5) 0.4236(4) 0.0874(4) 0.0614(12) Uani 1 1 d . . .
H14 H 0.8932 0.3768 0.1206 0.074 Uiso 1 1 calc R . .
C15 C 0.6817(5) 0.5598(3) -0.0053(3) 0.0491(9) Uani 1 1 d . . .
H15 H 0.6265 0.6061 -0.0386 0.059 Uiso 1 1 calc R . .
C16 C 1.1079(5) 0.9384(5) 0.4404(4) 0.0675(13) Uani 1 1 d . . .
H16 H 1.1595 0.9066 0.4961 0.081 Uiso 1 1 calc R . .
C17 C 0.7150(4) 0.5609(3) 0.1016(3) 0.0444(9) Uani 1 1 d . . .
C18 C 0.6952(5) 0.7116(4) -0.2020(3) 0.0497(10) Uani 1 1 d . . .
C19 C 0.5506(5) 0.2873(4) -0.3468(3) 0.0502(10) Uani 1 1 d . . .
H19A H 0.5588 0.3332 -0.2817 0.060 Uiso 1 1 calc R . .
H19B H 0.4614 0.2250 -0.3632 0.060 Uiso 1 1 calc R . .
C20 C 0.8002(5) 0.5992(4) -0.2886(4) 0.0575(11) Uani 1 1 d . . .
H20 H 0.8859 0.5842 -0.2996 0.069 Uiso 1 1 calc R . .
C21 C 0.9072(5) 0.9233(4) 0.2749(4) 0.0508(10) Uani 1 1 d . . .
C22 C 0.6159(4) 0.0862(3) -0.2563(3) 0.0478(9) Uani 1 1 d . . .
C23 C 0.8733(4) 0.8461(4) 0.0446(3) 0.0500(10) Uani 1 1 d . . .
H23A H 0.8801 0.7714 0.0444 0.060 Uiso 1 1 calc R . .
H23B H 0.9715 0.8946 0.0899 0.060 Uiso 1 1 calc R . .
C24 C 0.5359(5) 0.5539(4) -0.3273(3) 0.0569(11) Uani 1 1 d . . .
H24 H 0.4381 0.5083 -0.3644 0.068 Uiso 1 1 calc R . .
C25 C 0.6603(5) 0.5308(4) -0.3437(3) 0.0517(10) Uani 1 1 d . . .
C26 C 0.9843(5) 0.8779(4) 0.3560(4) 0.0526(10) Uani 1 1 d . . .
C27 C 0.8365(5) 0.8706(4) -0.0663(4) 0.0565(11) Uani 1 1 d . . .
H27A H 0.8282 0.9449 -0.0658 0.068 Uiso 1 1 calc R . .
H27B H 0.9185 0.8649 -0.0936 0.068 Uiso 1 1 calc R . .
C28 C 0.4827(5) -0.0322(4) -0.1653(4) 0.0632(12) Uani 1 1 d . . .
H28 H 0.4599 -0.0459 -0.1031 0.076 Uiso 1 1 calc R . .
C29 C 0.7730(4) 0.8441(3) 0.1925(3) 0.0475(9) Uani 1 1 d . . .
H29 H 0.6804 0.8507 0.2072 0.057 Uiso 1 1 calc R . .
C30 C 0.8068(4) 0.4232(3) -0.0193(3) 0.0454(9) Uani 1 1 d . . .
C31 C 0.8195(5) 0.6882(4) -0.2186(4) 0.0591(11) Uani 1 1 d . . .
H31 H 0.9175 0.7337 -0.1815 0.071 Uiso 1 1 calc R . .
C32 C 0.7271(5) 0.4925(4) -0.0648(3) 0.0522(10) Uani 1 1 d . . .
H32 H 0.7033 0.4936 -0.1386 0.063 Uiso 1 1 calc R . .
C33 C 0.5548(5) 0.6432(4) -0.2571(4) 0.0544(11) Uani 1 1 d . . .
H33 H 0.4691 0.6583 -0.2461 0.065 Uiso 1 1 calc R . .
C34 C 0.7928(5) 0.4914(4) 0.1478(3) 0.0567(11) Uani 1 1 d . . .
H34 H 0.8150 0.4898 0.2214 0.068 Uiso 1 1 calc R . .
C35 C 0.9538(6) 1.0326(4) 0.2766(4) 0.0653(12) Uani 1 1 d . . .
H35 H 0.9026 1.0653 0.2216 0.078 Uiso 1 1 calc R . .
C36 C 0.5505(6) 0.0100(4) -0.3478(4) 0.0637(13) Uani 1 1 d . . .
H36 H 0.5729 0.0237 -0.4102 0.076 Uiso 1 1 calc R . .
C37 C 0.5317(6) 0.3501(4) -0.4375(4) 0.0602(12) Uani 1 1 d . . .
H37A H 0.5264 0.3044 -0.5019 0.072 Uiso 1 1 calc R . .
H37B H 0.4362 0.3700 -0.4523 0.072 Uiso 1 1 calc R . .
C38 C 0.8516(5) 0.3481(4) -0.0861(4) 0.0541(10) Uani 1 1 d . . .
H38A H 0.8834 0.3852 -0.1401 0.065 Uiso 1 1 calc R . .
H38B H 0.9379 0.3265 -0.0410 0.065 Uiso 1 1 calc R . .
C39 C 1.0768(7) 1.0929(5) 0.3605(5) 0.0770(16) Uani 1 1 d . . .
H39 H 1.1093 1.1681 0.3628 0.092 Uiso 1 1 calc R . .
C41 C 0.4196(6) -0.1061(4) -0.2578(5) 0.0751(15) Uani 1 1 d . . .
H41 H 0.3518 -0.1725 -0.2595 0.090 Uiso 1 1 calc R . .
C42 C 0.4537(6) -0.0848(4) -0.3472(5) 0.0739(15) Uani 1 1 d . . .
H42 H 0.4091 -0.1369 -0.4098 0.089 Uiso 1 1 calc R . .
C43 C 1.1525(6) 1.0479(5) 0.4396(5) 0.0778(16) Uani 1 1 d . . .
H43 H 1.2374 1.0920 0.4953 0.093 Uiso 1 1 calc R . .

loop_
_atom_site_aniso_label
_atom_site_aniso_U_11
_atom_site_aniso_U_22
_atom_site_aniso_U_33
_atom_site_aniso_U_23
_atom_site_aniso_U_13
_atom_site_aniso_U_12
S1 0.0440(5) 0.0535(7) 0.0570(7) 0.0150(5) 0.0220(5) 0.0161(5)
S2 0.0397(5) 0.0509(6) 0.0417(5) 0.0100(4) 0.0151(4) 0.0137(4)
N1 0.0457(16) 0.047(2) 0.0412(17) 0.0046(14) 0.0195(14) 0.0127(14)
N2 0.0429(17) 0.055(2) 0.058(2) 0.0170(17) 0.0191(15) 0.0221(16)
O3 0.0496(16) 0.069(2) 0.0608(19) 0.0039(15) 0.0293(14) 0.0123(15)
O4 0.077(2) 0.061(2) 0.0548(18) 0.0154(15) 0.0328(16) 0.0168(17)
O5 0.0526(17) 0.067(2) 0.0634(19) -0.0001(16) 0.0114(14) 0.0214(15)
N6 0.0493(18) 0.0369(18) 0.057(2) 0.0076(15) 0.0198(16) 0.0127(15)
O7 0.0531(17) 0.066(2) 0.096(3) 0.0248(19) 0.0258(17) 0.0269(16)
C8 0.046(2) 0.050(2) 0.047(2) 0.0092(17) 0.0206(17) 0.0187(18)
N9 0.0544(19) 0.066(2) 0.0484(19) 0.0181(17) 0.0282(16) 0.0237(18)
C10 0.046(2) 0.046(2) 0.054(2) 0.0147(18) 0.0166(17) 0.0195(18)
O11 0.0564(17) 0.076(2) 0.0586(19) 0.0213(17) 0.0067(14) 0.0259(17)
C12 0.047(2) 0.046(2) 0.061(3) 0.0060(19) 0.0258(19) 0.0087(18)
O13 0.0620(19) 0.089(3) 0.061(2) 0.0193(18) 0.0343(16) 0.0093(18)
C14 0.072(3) 0.058(3) 0.051(3) 0.009(2) 0.005(2) 0.033(2)
C15 0.052(2) 0.046(2) 0.051(2) 0.0156(18) 0.0136(18) 0.0194(18)
C16 0.054(2) 0.085(4) 0.060(3) 0.004(3) 0.023(2) 0.010(3)
C17 0.0433(19) 0.037(2) 0.050(2) 0.0089(16) 0.0165(16) 0.0052(16)
C18 0.050(2) 0.055(3) 0.047(2) 0.0188(19) 0.0142(18) 0.0194(19)
C19 0.050(2) 0.055(3) 0.051(2) 0.0174(19) 0.0202(19) 0.0165(19)
C20 0.054(2) 0.067(3) 0.062(3) 0.018(2) 0.030(2) 0.019(2)
C21 0.053(2) 0.044(2) 0.059(2) 0.0027(19) 0.026(2) 0.0116(18)
C22 0.047(2) 0.048(2) 0.049(2) 0.0039(18) 0.0123(17) 0.0209(18)
C23 0.0411(19) 0.056(3) 0.057(2) 0.014(2) 0.0184(18) 0.0153(18)
C24 0.054(2) 0.068(3) 0.050(2) 0.020(2) 0.0133(19) 0.021(2)
C25 0.064(3) 0.055(3) 0.042(2) 0.0214(19) 0.0205(19) 0.020(2)
C26 0.048(2) 0.059(3) 0.053(2) 0.003(2) 0.0245(19) 0.013(2)
C27 0.060(2) 0.056(3) 0.060(3) 0.017(2) 0.027(2) 0.018(2)
C28 0.058(3) 0.048(3) 0.076(3) 0.017(2) 0.015(2) 0.006(2)
C29 0.046(2) 0.045(2) 0.059(2) 0.0113(18) 0.0232(18) 0.0174(17)
C30 0.0409(19) 0.041(2) 0.052(2) 0.0048(17) 0.0166(17) 0.0073(16)
C31 0.048(2) 0.068(3) 0.062(3) 0.014(2) 0.020(2) 0.015(2)
C32 0.065(2) 0.048(2) 0.044(2) 0.0149(18) 0.0189(19) 0.013(2)
C33 0.050(2) 0.064(3) 0.055(2) 0.019(2) 0.0164(19) 0.025(2)
C34 0.082(3) 0.046(2) 0.042(2) 0.0086(18) 0.015(2) 0.026(2)
C35 0.077(3) 0.050(3) 0.074(3) 0.009(2) 0.035(3) 0.014(2)
C36 0.069(3) 0.065(3) 0.053(3) -0.005(2) 0.013(2) 0.025(3)
C37 0.068(3) 0.061(3) 0.047(2) 0.014(2) 0.011(2) 0.018(2)
C38 0.044(2) 0.047(2) 0.068(3) 0.000(2) 0.0230(19) 0.0068(18)
C39 0.085(4) 0.054(3) 0.087(4) -0.006(3) 0.043(3) -0.003(3)
C41 0.069(3) 0.044(3) 0.097(4) 0.009(3) 0.010(3) 0.012(2)
C42 0.072(3) 0.051(3) 0.080(4) -0.012(3) 0.003(3) 0.018(3)
C43 0.065(3) 0.076(4) 0.078(4) -0.015(3) 0.028(3) -0.005(3)

loop_
_atom_type_symbol
_atom_type_description
_atom_type_scat_dispersion_real
_atom_type_scat_dispersion_imag
_atom_type_scat_source
C C 0.0033 0.0016 'International Tables Vol C Tables 4.2.6.8 and 6.1.1.4'
H H 0.0000 0.0000 'International Tables Vol C Tables 4.2.6.8 and 6.1.1.4'
N N 0.0061 0.0033 'International Tables Vol C Tables 4.2.6.8 and 6.1.1.4'
O O 0.0106 0.0060 'International Tables Vol C Tables 4.2.6.8 and 6.1.1.4'
S S 0.1246 0.1234 'International Tables Vol C Tables 4.2.6.8 and 6.1.1.4'

loop_
_geom_angle_atom_site_label_1
_geom_angle_atom_site_label_2
_geom_angle_atom_site_label_3
_geom_angle
_geom_angle_site_symmetry_1
_geom_angle_site_symmetry_3
_geom_angle_publ_flag
O13 S1 O7 114.9(2) . . ?
O13 S1 N6 112.01(19) . . ?
O7 S1 N6 110.7(2) . . ?
O13 S1 C26 111.3(2) . . ?
O7 S1 C26 112.7(2) . . ?
N6 S1 C26 93.3(2) . . ?
O3 S2 O11 115.5(2) . . ?
O3 S2 N1 111.06(19) . . ?
O11 S2 N1 112.02(18) . . ?
O3 S2 C10 111.39(19) . . ?
O11 S2 C10 111.4(2) . . ?
N1 S2 C10 93.44(18) . . ?
C38 N1 C8 117.0(3) . . ?
C38 N1 S2 116.2(3) . . ?
C8 N1 S2 113.0(3) . . ?
C29 N2 C23 118.0(3) . . ?
C25 O4 C37 119.0(4) . . ?
C18 O5 C27 121.5(3) . . ?
C12 N6 C29 119.0(3) . . ?
C12 N6 S1 116.4(3) . . ?
C29 N6 S1 114.0(3) . . ?
N9 C8 N1 113.9(3) . . ?
N9 C8 C22 113.6(3) . . ?
N1 C8 C22 103.2(3) . . ?
C8 N9 C19 117.7(3) . . ?
C22 C10 C28 123.8(4) . . ?
C22 C10 S2 109.8(3) . . ?
C28 C10 S2 126.4(4) . . ?
N6 C12 C17 111.7(3) . . ?
C30 C14 C34 121.1(4) . . ?
C17 C15 C32 120.9(4) . . ?
C26 C16 C43 116.7(5) . . ?
C15 C17 C34 118.4(4) . . ?
C15 C17 C12 120.3(4) . . ?
C34 C17 C12 121.2(4) . . ?
O5 C18 C33 115.5(4) . . ?
O5 C18 C31 126.1(4) . . ?
C33 C18 C31 118.4(4) . . ?
N9 C19 C37 110.2(3) . . ?
C31 C20 C25 122.0(4) . . ?
C26 C21 C35 119.5(4) . . ?
C26 C21 C29 114.0(4) . . ?
C35 C21 C29 126.5(4) . . ?
C10 C22 C36 118.0(4) . . ?
C10 C22 C8 115.1(4) . . ?
C36 C22 C8 126.9(4) . . ?
N2 C23 C27 109.3(3) . . ?
C33 C24 C25 119.7(4) . . ?
O4 C25 C20 117.3(4) . . ?
O4 C25 C24 124.3(4) . . ?
C20 C25 C24 118.4(4) . . ?
C21 C26 C16 122.3(5) . . ?
C21 C26 S1 110.7(3) . . ?
C16 C26 S1 127.0(4) . . ?
O5 C27 C23 110.7(4) . . ?
C41 C28 C10 116.6(5) . . ?
N2 C29 N6 114.9(3) . . ?
N2 C29 C21 113.9(3) . . ?
N6 C29 C21 102.9(3) . . ?
C14 C30 C32 117.8(4) . . ?
C14 C30 C38 121.7(4) . . ?
C32 C30 C38 120.5(4) . . ?
C20 C31 C18 119.7(4) . . ?
C15 C32 C30 121.3(4) . . ?
C24 C33 C18 121.7(4) . . ?
C17 C34 C14 120.5(4) . . ?
C21 C35 C39 118.3(5) . . ?
C42 C36 C22 119.4(5) . . ?
O4 C37 C19 111.6(4) . . ?
N1 C38 C30 111.0(3) . . ?
C43 C39 C35 122.0(6) . . ?
C28 C41 C42 120.9(5) . . ?
C41 C42 C36 121.2(5) . . ?
C39 C43 C16 121.2(5) . . ?

loop_
_geom_bond_atom_site_label_1
_geom_bond_atom_site_label_2
_geom_bond_distance
_geom_bond_site_symmetry_2
_geom_bond_publ_flag
S1 O13 1.437(3) . ?
S1 O7 1.433(3) . ?
S1 N6 1.623(4) . ?
S1 C26 1.734(5) . ?
S2 O3 1.425(3) . ?
S2 O11 1.433(3) . ?
S2 N1 1.635(3) . ?
S2 C10 1.749(5) . ?
N1 C38 1.479(5) . ?
N1 C8 1.506(5) . ?
N2 C29 1.424(5) . ?
N2 C23 1.456(5) . ?
O4 C25 1.381(6) . ?
O4 C37 1.430(6) . ?
O5 C18 1.372(5) . ?
O5 C27 1.438(6) . ?
N6 C12 1.488(5) . ?
N6 C29 1.501(5) . ?
C8 N9 1.424(5) . ?
C8 C22 1.509(6) . ?
N9 C19 1.452(5) . ?
C10 C22 1.373(6) . ?
C10 C28 1.378(6) . ?
C12 C17 1.503(6) . ?
C14 C30 1.372(6) . ?
C14 C34 1.390(6) . ?
C15 C17 1.372(6) . ?
C15 C32 1.374(6) . ?
C16 C26 1.389(7) . ?
C16 C43 1.391(9) . ?
C17 C34 1.380(6) . ?
C18 C33 1.382(6) . ?
C18 C31 1.391(6) . ?
C19 C37 1.513(6) . ?
C20 C31 1.370(7) . ?
C20 C25 1.379(7) . ?
C21 C26 1.384(6) . ?
C21 C35 1.385(7) . ?
C21 C29 1.513(6) . ?
C22 C36 1.389(6) . ?
C23 C27 1.503(6) . ?
C24 C33 1.376(7) . ?
C24 C25 1.389(6) . ?
C28 C41 1.382(8) . ?
C30 C32 1.386(6) . ?
C30 C38 1.500(6) . ?
C35 C39 1.381(8) . ?
C36 C42 1.368(8) . ?
C39 C43 1.358(9) . ?
C41 C42 1.374(8) . ?

loop_
_platon_squeeze_void_nr
_platon_squeeze_void_average_x
_platon_squeeze_void_average_y
_platon_squeeze_void_average_z
_platon_squeeze_void_volume
_platon_squeeze_void_count_electrons
_platon_squeeze_void_content
1 0.000 0.500 0.500 122 33 ' '
